data_2241656
loop_
_publ_author_name
'Hassan, Nur Hafiq Hanif'
'Abdullah, Amzar Ahlami'
'Arshad, Suhana'
'Khalib, Nuridayanti Che'
'Razak, Ibrahim Abdul'

_publ_section_title
;
 Crystal structure and Hirshfeld surface analysis of
 (<i>E</i>)-3-(2-chloro-6-fluorophenyl)-1-(3-fluoro-4-methoxyphenyl)prop-2-en-1-one
;
_journal_coeditor_code HB7578
_journal_issue 5
_journal_name_full 'Acta Crystallographica Section E'
_journal_page_first 716
_journal_page_last 719
_journal_paper_doi 10.1107/S2056989016006526
_journal_volume 72
_journal_year 2016
_chemical_formula_iupac 'C16 H11 Cl F2 O2'
_chemical_formula_moiety 'C16 H11 Cl F2 O2'
_chemical_formula_sum 'C16 H11 Cl F2 O2'
_chemical_formula_weight 308.70
_chemical_name_systematic
;(<i>E</i>)-3-
(2-Chloro-6-fluorophenyl)-1-(3-fluoro-4-methoxyphenyl)prop-2-en-1-one
;
_space_group_crystal_system monoclinic
_space_group_IT_number 9
_space_group_name_Hall 'C -2yc'
_space_group_name_H-M_alt 'C 1 c 1'
_symmetry_space_group_name_Hall 'C -2yc'
_symmetry_space_group_name_H-M 'C 1 c 1'
_atom_sites_solution_hydrogens geom
_audit_creation_method SHELXL-2014/7
_cell_angle_alpha 90
_cell_angle_beta 102.027(3)
_cell_angle_gamma 90
_cell_formula_units_Z 4
_cell_length_a 9.0832(13)
_cell_length_b 11.1072(13)
_cell_length_c 13.9564(17)
_cell_measurement_reflns_used 4692
_cell_measurement_temperature 294(2)
_cell_measurement_theta_max 28.85
_cell_measurement_theta_min 2.94
_cell_volume 1377.1(3)
_computing_cell_refinement
;
SAINT (Bruker, 2009)
;
_computing_data_collection
;
APEX2 (Bruker, 2009)
;
_computing_data_reduction
;
SAINT (Bruker, 2009)
;
_computing_molecular_graphics
;
SHELXTL (Sheldrick 2008)
;
_computing_publication_material
;
SHELXTL (Sheldrick, 2008) and PLATON (Spek, 2009)
;
_computing_structure_refinement
;
SHELXL2014 (Sheldrick, 2015)
;
_computing_structure_solution
;
SHELXS97 (Sheldrick 2008)
;
_diffrn_ambient_temperature 294(2)
_diffrn_measured_fraction_theta_full 0.998
_diffrn_measured_fraction_theta_max 0.997
_diffrn_measurement_device_type 'Bruker SMART APEXII CCD'
_diffrn_measurement_method '\f and \w scans'
_diffrn_radiation_monochromator graphite
_diffrn_radiation_source 'fine-focus sealed tube'
_diffrn_radiation_type MoK\a
_diffrn_radiation_wavelength 0.71073
_diffrn_reflns_av_R_equivalents 0.0308
_diffrn_reflns_limit_h_max 12
_diffrn_reflns_limit_h_min -12
_diffrn_reflns_limit_k_max 15
_diffrn_reflns_limit_k_min -15
_diffrn_reflns_limit_l_max 19
_diffrn_reflns_limit_l_min -19
_diffrn_reflns_number 14473
_diffrn_reflns_theta_full 25.242
_diffrn_reflns_theta_max 30.092
_diffrn_reflns_theta_min 2.936
_exptl_absorpt_coefficient_mu 0.301
_exptl_absorpt_correction_T_max 0.8887
_exptl_absorpt_correction_T_min 0.7913
_exptl_absorpt_correction_type multi-scan
_exptl_absorpt_process_details
;
(SADABS; Bruker, 2009)
;
_exptl_crystal_colour brown
_exptl_crystal_density_diffrn 1.489
_exptl_crystal_description block
_exptl_crystal_F_000 632
_exptl_crystal_size_max 0.454
_exptl_crystal_size_mid 0.165
_exptl_crystal_size_min 0.129
_refine_diff_density_max 0.202
_refine_diff_density_min -0.272
_refine_ls_abs_structure_details
;
Flack <i>x</i> determined using 1298 quotients
[(<i>I</i>^+^)-(<i>I</i>^-^)]/[(<i>I</i>^+^)+(<i>I</i>^-^)]
Parsons <i>et al.</i> (2013)
;
_refine_ls_abs_structure_Flack 0.08(2)
_refine_ls_extinction_method none
_refine_ls_goodness_of_fit_ref 1.046
_refine_ls_hydrogen_treatment constr
_refine_ls_matrix_type full
_refine_ls_number_parameters 191
_refine_ls_number_reflns 4003
_refine_ls_number_restraints 2
_refine_ls_restrained_S_all 1.045
_refine_ls_R_factor_all 0.0538
_refine_ls_R_factor_gt 0.0386
_refine_ls_shift/su_max 0.000
_refine_ls_shift/su_mean 0.000
_refine_ls_structure_factor_coef Fsqd
_refine_ls_weighting_details 'w=1/[\s^2^(Fo^2^)+(0.0664P)^2^+0.0639P] where P=(Fo^2^+2Fc^2^)/3'
_refine_ls_weighting_scheme calc
_refine_ls_wR_factor_gt 0.1051
_refine_ls_wR_factor_ref 0.1159
_reflns_number_gt 3111
_reflns_number_total 4003
_reflns_threshold_expression 'I > 2\s(I)'
_cod_data_source_file hb7578sup1.cif
_cod_data_source_block I
_cod_database_code 2241656
_shelx_space_group_comment
;
The symmetry employed for this shelxl refinement is uniquely defined
by the following loop, which should always be used as a source of
symmetry information in preference to the above space-group names.
They are only intended as comments.
;
_shelx_estimated_absorpt_t_min 0.875
_shelx_estimated_absorpt_t_max 0.962

loop_
_space_group_symop_operation_xyz
'x, y, z'
'x, -y, z+1/2'
'x+1/2, y+1/2, z'
'x+1/2, -y+1/2, z+1/2'

loop_
_atom_site_type_symbol
_atom_site_label
_atom_site_fract_x
_atom_site_fract_y
_atom_site_fract_z
_atom_site_U_iso_or_equiv
_atom_site_adp_type
_atom_site_calc_flag
_atom_site_occupancy
Cl Cl1 0.01382(11) 0.90043(10) 0.28908(7) 0.0766(3) Uani d 1
F F1 0.2567(2) 0.7732(2) 0.63725(14) 0.0679(6) Uani d 1
F F2 1.0123(2) 0.5464(2) 0.42338(15) 0.0676(5) Uani d 1
O O1 0.5069(4) 0.7363(3) 0.3366(2) 0.0864(9) Uani d 1
O O2 1.0692(2) 0.5000(2) 0.61111(18) 0.0654(6) Uani d 1
C C1 0.1380(3) 0.8232(3) 0.5705(2) 0.0473(6) Uani d 1
C C2 0.0177(4) 0.8618(3) 0.6081(2) 0.0558(7) Uani d 1
H H2A 0.0181 0.8538 0.6745 0.067 Uiso calc 1
C C3 -0.1020(3) 0.9121(3) 0.5458(3) 0.0555(7) Uani d 1
H H3A -0.1844 0.9391 0.5698 0.067 Uiso calc 1
C C4 -0.1017(3) 0.9231(3) 0.4480(3) 0.0533(7) Uani d 1
H H4A -0.1837 0.9573 0.4057 0.064 Uiso calc 1
C C5 0.0209(3) 0.8832(2) 0.4124(2) 0.0447(6) Uani d 1
C C6 0.1479(3) 0.8313(2) 0.47289(19) 0.0409(5) Uani d 1
C C7 0.2772(3) 0.7932(3) 0.4327(2) 0.0480(6) Uani d 1
H H7A 0.2670 0.8034 0.3655 0.058 Uiso calc 1
C C8 0.4052(4) 0.7467(3) 0.4783(2) 0.0527(6) Uani d 1
H H8A 0.4215 0.7321 0.5453 0.063 Uiso calc 1
C C9 0.5248(3) 0.7170(3) 0.4236(2) 0.0501(6) Uani d 1
C C10 0.6672(3) 0.6632(2) 0.4787(2) 0.0428(6) Uani d 1
C C11 0.7762(3) 0.6300(3) 0.4255(2) 0.0458(6) Uani d 1
H H11A 0.7598 0.6433 0.3583 0.055 Uiso calc 1
C C12 0.9060(3) 0.5780(2) 0.4739(2) 0.0463(6) Uani d 1
C C13 0.9367(3) 0.5544(3) 0.5741(2) 0.0478(6) Uani d 1
C C14 0.8298(3) 0.5889(3) 0.6265(2) 0.0505(6) Uani d 1
H H14A 0.8471 0.5762 0.6938 0.061 Uiso calc 1
C C15 0.6969(3) 0.6426(3) 0.5783(2) 0.0480(6) Uani d 1
H H15A 0.6259 0.6653 0.6142 0.058 Uiso calc 1
C C16 1.1014(5) 0.4726(5) 0.7133(3) 0.0857(13) Uani d 1
H H16A 1.1972 0.4329 0.7304 0.129 Uiso calc 1
H H16B 1.0245 0.4206 0.7278 0.129 Uiso calc 1
H H16C 1.1041 0.5457 0.7502 0.129 Uiso calc 1

loop_
_atom_site_aniso_label
_atom_site_aniso_U_11
_atom_site_aniso_U_22
_atom_site_aniso_U_33
_atom_site_aniso_U_12
_atom_site_aniso_U_13
_atom_site_aniso_U_23
Cl1 0.0769(5) 0.1065(7) 0.0450(4) 0.0182(5) 0.0090(3) 0.0033(4)
F1 0.0590(11) 0.0974(14) 0.0482(10) 0.0220(9) 0.0137(8) 0.0121(10)
F2 0.0564(9) 0.0931(14) 0.0632(11) 0.0103(9) 0.0350(9) -0.0092(10)
O1 0.0880(18) 0.125(2) 0.0543(14) 0.0458(17) 0.0320(13) 0.0164(15)
O2 0.0398(10) 0.1009(18) 0.0566(13) 0.0060(11) 0.0124(9) -0.0102(12)
C1 0.0477(13) 0.0491(14) 0.0478(14) 0.0008(11) 0.0161(11) 0.0033(12)
C2 0.0601(17) 0.0623(17) 0.0529(16) -0.0056(14) 0.0297(14) -0.0028(14)
C3 0.0464(14) 0.0587(16) 0.0685(19) -0.0037(12) 0.0281(13) -0.0069(14)
C4 0.0398(13) 0.0518(15) 0.068(2) -0.0015(11) 0.0099(12) -0.0036(14)
C5 0.0441(13) 0.0465(14) 0.0436(13) -0.0029(11) 0.0098(11) -0.0027(10)
C6 0.0421(12) 0.0388(12) 0.0435(13) -0.0024(9) 0.0130(10) -0.0011(10)
C7 0.0517(14) 0.0520(15) 0.0441(14) 0.0054(12) 0.0189(11) 0.0010(11)
C8 0.0542(15) 0.0589(16) 0.0501(15) 0.0084(13) 0.0225(12) -0.0005(13)
C9 0.0540(14) 0.0515(14) 0.0510(15) 0.0076(12) 0.0247(12) -0.0003(12)
C10 0.0471(13) 0.0385(12) 0.0490(14) -0.0052(10) 0.0242(11) -0.0053(10)
C11 0.0503(14) 0.0491(14) 0.0437(13) -0.0043(11) 0.0229(11) -0.0057(11)
C12 0.0426(12) 0.0540(15) 0.0491(14) -0.0051(11) 0.0246(11) -0.0112(12)
C13 0.0365(12) 0.0564(15) 0.0527(15) -0.0066(11) 0.0147(11) -0.0110(12)
C14 0.0449(13) 0.0684(18) 0.0418(14) -0.0043(12) 0.0174(11) -0.0068(13)
C15 0.0446(12) 0.0583(15) 0.0473(14) -0.0024(11) 0.0236(11) -0.0070(12)
C16 0.0552(19) 0.142(4) 0.057(2) 0.014(2) 0.0050(16) -0.002(2)

loop_
_atom_type_symbol
_atom_type_description
_atom_type_scat_dispersion_real
_atom_type_scat_dispersion_imag
_atom_type_scat_source
C C 0.0033 0.0016 'International Tables Vol C Tables 4.2.6.8 and 6.1.1.4'
H H 0.0000 0.0000 'International Tables Vol C Tables 4.2.6.8 and 6.1.1.4'
O O 0.0106 0.0060 'International Tables Vol C Tables 4.2.6.8 and 6.1.1.4'
F F 0.0171 0.0103 'International Tables Vol C Tables 4.2.6.8 and 6.1.1.4'
Cl Cl 0.1484 0.1585 'International Tables Vol C Tables 4.2.6.8 and 6.1.1.4'

loop_
_geom_angle_atom_site_label_1
_geom_angle_atom_site_label_2
_geom_angle_atom_site_label_3
_geom_angle
C13 O2 C16 117.3(3)
C2 C1 F1 115.9(3)
C2 C1 C6 125.0(3)
F1 C1 C6 119.1(2)
C3 C2 C1 118.4(3)
C3 C2 H2A 120.8
C1 C2 H2A 120.8
C2 C3 C4 120.3(3)
C2 C3 H3A 119.8
C4 C3 H3A 119.8
C3 C4 C5 119.9(3)
C3 C4 H4A 120.1
C5 C4 H4A 120.1
C4 C5 C6 122.5(3)
C4 C5 Cl1 117.3(2)
C6 C5 Cl1 120.1(2)
C1 C6 C5 113.8(2)
C1 C6 C7 125.3(3)
C5 C6 C7 120.9(2)
C8 C7 C6 129.1(3)
C8 C7 H7A 115.5
C6 C7 H7A 115.5
C7 C8 C9 120.5(3)
C7 C8 H8A 119.7
C9 C8 H8A 119.7
O1 C9 C10 120.8(3)
O1 C9 C8 121.0(3)
C10 C9 C8 118.2(3)
C15 C10 C11 118.5(3)
C15 C10 C9 123.7(2)
C11 C10 C9 117.7(2)
C12 C11 C10 118.9(3)
C12 C11 H11A 120.6
C10 C11 H11A 120.6
F2 C12 C11 119.4(3)
F2 C12 C13 117.3(3)
C11 C12 C13 123.3(2)
O2 C13 C14 126.0(3)
O2 C13 C12 116.4(2)
C14 C13 C12 117.6(3)
C13 C14 C15 119.8(3)
C13 C14 H14A 120.1
C15 C14 H14A 120.1
C10 C15 C14 121.9(2)
C10 C15 H15A 119.1
C14 C15 H15A 119.1
O2 C16 H16A 109.5
O2 C16 H16B 109.5
H16A C16 H16B 109.5
O2 C16 H16C 109.5
H16A C16 H16C 109.5
H16B C16 H16C 109.5

loop_
_geom_bond_atom_site_label_1
_geom_bond_atom_site_label_2
_geom_bond_distance
Cl1 C5 1.720(3)
F1 C1 1.386(3)
F2 C12 1.354(3)
O1 C9 1.209(4)
O2 C13 1.349(4)
O2 C16 1.427(5)
C1 C2 1.376(4)
C1 C6 1.387(4)
C2 C3 1.363(5)
C2 H2A 0.9300
C3 C4 1.371(5)
C3 H3A 0.9300
C4 C5 1.383(4)
C4 H4A 0.9300
C5 C6 1.403(4)
C6 C7 1.466(3)
C7 C8 1.309(4)
C7 H7A 0.9300
C8 C9 1.489(4)
C8 H8A 0.9300
C9 C10 1.485(4)
C10 C15 1.379(4)
C10 C11 1.405(3)
C11 C12 1.359(4)
C11 H11A 0.9300
C12 C13 1.393(4)
C13 C14 1.386(4)
C14 C15 1.389(4)
C14 H14A 0.9300
C15 H15A 0.9300
C16 H16A 0.9600
C16 H16B 0.9600
C16 H16C 0.9600

loop_
_geom_hbond_atom_site_label_D
_geom_hbond_atom_site_label_H
_geom_hbond_atom_site_label_A
_geom_hbond_site_symmetry_A
_geom_hbond_distance_DH
_geom_hbond_distance_HA
_geom_hbond_distance_DA
_geom_hbond_angle_DHA
_geom_hbond_publ_flag
C2 H2A O1 4_465 0.93 2.50 3.391(4) 162 yes
C3 H3A O2 3_355 0.93 2.52 3.441(4) 171 yes
C8 H8A F1 . 0.93 2.21 2.842(4) 124 yes

loop_
_geom_torsion_atom_site_label_1
_geom_torsion_atom_site_label_2
_geom_torsion_atom_site_label_3
_geom_torsion_atom_site_label_4
_geom_torsion
F1 C1 C2 C3 179.8(3)
C6 C1 C2 C3 0.1(5)
C1 C2 C3 C4 0.2(5)
C2 C3 C4 C5 -0.1(5)
C3 C4 C5 C6 -0.3(4)
C3 C4 C5 Cl1 -179.8(2)
C2 C1 C6 C5 -0.4(4)
F1 C1 C6 C5 179.9(2)
C2 C1 C6 C7 178.4(3)
F1 C1 C6 C7 -1.3(4)
C4 C5 C6 C1 0.5(4)
Cl1 C5 C6 C1 180.0(2)
C4 C5 C6 C7 -178.3(3)
Cl1 C5 C6 C7 1.2(3)
C1 C6 C7 C8 -0.7(5)
C5 C6 C7 C8 178.0(3)
C6 C7 C8 C9 -178.2(3)
C7 C8 C9 O1 0.8(5)
C7 C8 C9 C10 -179.3(3)
O1 C9 C10 C15 177.8(3)
C8 C9 C10 C15 -2.2(4)
O1 C9 C10 C11 -3.2(4)
C8 C9 C10 C11 176.9(3)
C15 C10 C11 C12 0.5(4)
C9 C10 C11 C12 -178.5(2)
C10 C11 C12 F2 -179.6(2)
C10 C11 C12 C13 0.7(4)
C16 O2 C13 C14 1.7(5)
C16 O2 C13 C12 -178.6(3)
F2 C12 C13 O2 -1.1(4)
C11 C12 C13 O2 178.6(3)
F2 C12 C13 C14 178.7(2)
C11 C12 C13 C14 -1.7(4)
O2 C13 C14 C15 -179.0(3)
C12 C13 C14 C15 1.3(4)
C11 C10 C15 C14 -0.9(4)
C9 C10 C15 C14 178.2(3)
C13 C14 C15 C10 -0.1(4)

_cod_database_fobs_code 2241656
